data_4507384
loop_
_publ_author_name
'Sreevidya, Thekku Veedu'
'Cao, Deng-Ke'
'Lavy, Tali'
'Botoshansky, Mark'
'Kaftory, Menahem'

_publ_section_title
;
 Unexpected Molecular Flip in Solid-State Photodimerization
;
_journal_issue 2
_journal_name_full 'Crystal Growth &amp; Design'
_journal_page_first 936
_journal_paper_doi 10.1021/cg3016707
_journal_volume 13
_journal_year 2013
_chemical_formula_moiety 'C30 H22 O2, 2(C7 H9 N O)'
_chemical_formula_sum 'C44 H40 N2 O4'
_chemical_formula_weight 660.78
_chemical_name_common 'Tetraphenylhexadiynediol and Dimethylpyridone'
_chemical_name_systematic
; 
 1,1,6,6-Tetraphenyl-2,4-hexadiyne-1,6-diol : 2(1,6-dimethyl-2(1H)-pyridone)
;
_space_group_IT_number 14
_symmetry_cell_setting monoclinic
_symmetry_space_group_name_Hall '-P 2ybc'
_symmetry_space_group_name_H-M 'P 1 21/c 1'
_atom_sites_solution_hydrogens geom
_atom_sites_solution_primary direct
_atom_sites_solution_secondary difmap
_audit_creation_method SHELXL-97
_cell_angle_alpha 90.00
_cell_angle_beta 113.26(4)
_cell_angle_gamma 90.00
_cell_formula_units_Z 2
_cell_length_a 10.299(14)
_cell_length_b 9.106(6)
_cell_length_c 20.111(17)
_cell_measurement_reflns_used 12299
_cell_measurement_temperature 293(2)
_cell_measurement_theta_max 24.70
_cell_measurement_theta_min 2.15
_cell_volume 1733(3)
_computing_cell_refinement 'DENZO HKL2000 (Otwinowski & Minor 1997)'
_computing_data_collection 'Collect (Nonius, 2006)'
_computing_data_reduction 'DENZO HKL2000 (Otwinowski & Minor 1997)'
_computing_molecular_graphics 'Ortep-3 for Windows (Farrugia, 1999)'
_computing_structure_refinement 'SHELXL-97 (Sheldrick, 1997)'
_computing_structure_solution 'SHELXS-97 (Sheldrick, 1990)'
_diffrn_ambient_temperature 293(2)
_diffrn_measured_fraction_theta_full 0.993
_diffrn_measured_fraction_theta_max 0.993
_diffrn_measurement_device_type 'Nonius KappaCCD'
_diffrn_measurement_method 'phi- and omega-scans'
_diffrn_radiation_monochromator graphite
_diffrn_radiation_source 'fine-focus sealed tube'
_diffrn_radiation_type MoK\a
_diffrn_radiation_wavelength 0.71073
_diffrn_reflns_av_R_equivalents 0.044
_diffrn_reflns_av_sigmaI/netI 0.0378
_diffrn_reflns_limit_h_max 12
_diffrn_reflns_limit_h_min 0
_diffrn_reflns_limit_k_max 0
_diffrn_reflns_limit_k_min -10
_diffrn_reflns_limit_l_max 20
_diffrn_reflns_limit_l_min -23
_diffrn_reflns_number 12299
_diffrn_reflns_theta_full 24.70
_diffrn_reflns_theta_max 24.70
_diffrn_reflns_theta_min 2.15
_diffrn_standards_interval_time none
_diffrn_standards_number none
_exptl_absorpt_coefficient_mu 0.081
_exptl_absorpt_correction_type none
_exptl_absorpt_process_details none
_exptl_crystal_colour Colorless
_exptl_crystal_density_diffrn 1.266
_exptl_crystal_density_method 'not measured'
_exptl_crystal_description Blocks
_exptl_crystal_F_000 700
_exptl_crystal_size_max 0.42
_exptl_crystal_size_mid 0.26
_exptl_crystal_size_min 0.14
_refine_diff_density_max 0.149
_refine_diff_density_min -0.148
_refine_diff_density_rms 0.028
_refine_ls_extinction_method none
_refine_ls_goodness_of_fit_ref 0.986
_refine_ls_hydrogen_treatment constr
_refine_ls_matrix_type full
_refine_ls_number_parameters 228
_refine_ls_number_reflns 2933
_refine_ls_number_restraints 0
_refine_ls_restrained_S_all 0.986
_refine_ls_R_factor_all 0.0661
_refine_ls_R_factor_gt 0.0405
_refine_ls_shift/su_max 0.000
_refine_ls_shift/su_mean 0.000
_refine_ls_structure_factor_coef Fsqd
_refine_ls_weighting_details 'calc w=1/[\s^2^(Fo^2^)+(0.0775P)^2^+0.0741P] where P=(Fo^2^+2Fc^2^)/3'
_refine_ls_weighting_scheme calc
_refine_ls_wR_factor_gt 0.1127
_refine_ls_wR_factor_ref 0.1235
_reflns_number_gt 2065
_reflns_number_total 2933
_reflns_threshold_expression >2sigma(I)
_cod_data_source_file cg3016707_si_002.cif
_cod_data_source_block I-a_5hrs
_cod_depositor_comments
;
The following automatic conversions were performed:

'_symmetry_cell_setting' value 'Monoclinic' changed to 'monoclinic'
according to /home/saulius/struct/CIF-dictionaries/cif_core.dic
dictionary named 'cif_core.dic' version 2.4.2 from 2011-04-26.

Automatic conversion script
Id: cif_fix_values 1891 2012-01-12 08:04:46Z andrius 
;
_cod_original_sg_symbol_H-M P21/C
_cod_database_code 4507384

loop_
_symmetry_equiv_pos_as_xyz
'x, y, z'
'-x, y+1/2, -z+1/2'
'-x, -y, -z'
'x, -y-1/2, z-1/2'

loop_
_atom_site_label
_atom_site_type_symbol
_atom_site_fract_x
_atom_site_fract_y
_atom_site_fract_z
_atom_site_U_iso_or_equiv
_atom_site_adp_type
_atom_site_occupancy
_atom_site_symmetry_multiplicity
_atom_site_calc_flag
_atom_site_refinement_flags
O1 O -0.04111(12) 0.70625(13) 0.16534(7) 0.0590(4) Uani 1 1 d .
H1 H -0.1162 0.7223 0.1311 0.071 Uiso 1 1 calc R
C1 C 0.01752(16) 0.54873(17) 0.02844(9) 0.0476(4) Uani 1 1 d .
C2 C 0.04508(16) 0.63444(17) 0.07743(9) 0.0483(4) Uani 1 1 d .
C3 C 0.07302(16) 0.72577(17) 0.14280(9) 0.0462(4) Uani 1 1 d .
C4 C 0.09417(16) 0.88796(17) 0.13035(9) 0.0485(4) Uani 1 1 d .
C5 C 0.0818(2) 0.9895(2) 0.17900(11) 0.0673(5) Uani 1 1 d .
H5 H 0.0540 0.9584 0.2154 0.081 Uiso 1 1 calc R
C6 C 0.1102(2) 1.1356(2) 0.17382(14) 0.0834(7) Uani 1 1 d .
H6 H 0.1011 1.2027 0.2065 0.100 Uiso 1 1 calc R
C7 C 0.1518(2) 1.1824(2) 0.12087(14) 0.0816(7) Uani 1 1 d .
H7 H 0.1722 1.2811 0.1180 0.098 Uiso 1 1 calc R
C8 C 0.1638(2) 1.0841(2) 0.07157(12) 0.0751(6) Uani 1 1 d .
H8 H 0.1914 1.1163 0.0352 0.090 Uiso 1 1 calc R
C9 C 0.13409(18) 0.93562(19) 0.07657(10) 0.0586(5) Uani 1 1 d .
H9 H 0.1415 0.8689 0.0432 0.070 Uiso 1 1 calc R
C10 C 0.20545(16) 0.66254(17) 0.20331(9) 0.0464(4) Uani 1 1 d .
C11 C 0.1952(2) 0.5371(2) 0.23951(11) 0.0654(5) Uani 1 1 d .
H11 H 0.1078 0.4922 0.2276 0.078 Uiso 1 1 calc R
C12 C 0.3136(3) 0.4780(2) 0.29325(12) 0.0819(7) Uani 1 1 d .
H12 H 0.3053 0.3943 0.3178 0.098 Uiso 1 1 calc R
C13 C 0.4433(2) 0.5418(2) 0.31067(12) 0.0783(6) Uani 1 1 d .
H13 H 0.5229 0.5015 0.3469 0.094 Uiso 1 1 calc R
C14 C 0.4549(2) 0.6641(2) 0.27483(12) 0.0781(6) Uani 1 1 d .
H14 H 0.5430 0.7072 0.2863 0.094 Uiso 1 1 calc R
C15 C 0.33679(18) 0.7247(2) 0.22143(11) 0.0645(5) Uani 1 1 d .
H15 H 0.3461 0.8087 0.1974 0.077 Uiso 1 1 calc R
O2 O 0.30864(13) 0.23099(14) -0.05896(8) 0.0711(4) Uani 1 1 d .
N1 N 0.53282(14) 0.29271(15) 0.01644(8) 0.0569(4) Uani 1 1 d .
C16 C 0.39371(18) 0.32083(19) -0.01868(10) 0.0544(5) Uani 1 1 d .
C17 C 0.34607(17) 0.47103(19) -0.00586(10) 0.0546(5) Uani 1 1 d .
H17 H 0.2444 0.4666 -0.0174 0.066 Uiso 1 1 calc R
C18 C 0.4206(2) 0.5080(2) 0.07313(10) 0.0614(5) Uani 1 1 d .
H18 H 0.3722 0.5478 0.0993 0.074 Uiso 1 1 calc R
C19 C 0.5566(2) 0.4819(2) 0.10345(10) 0.0624(5) Uani 1 1 d .
H19 H 0.6082 0.5064 0.1516 0.075 Uiso 1 1 calc R
C20 C 0.62830(18) 0.41103(19) 0.05893(10) 0.0554(5) Uani 1 1 d .
C21 C 0.5923(2) 0.1654(2) -0.00483(14) 0.0891(8) Uani 1 1 d .
H21A H 0.5174 0.1010 -0.0337 0.134 Uiso 1 1 calc R
H21B H 0.6540 0.1142 0.0376 0.134 Uiso 1 1 calc R
H21C H 0.6448 0.1967 -0.0325 0.134 Uiso 1 1 calc R
C22 C 0.7708(2) 0.3484(2) 0.10872(12) 0.0789(7) Uani 1 1 d .
H22A H 0.7566 0.2732 0.1387 0.118 Uiso 1 1 calc R
H22B H 0.8281 0.4253 0.1387 0.118 Uiso 1 1 calc R
H22C H 0.8175 0.3071 0.0801 0.118 Uiso 1 1 calc R

loop_
_atom_site_aniso_label
_atom_site_aniso_U_11
_atom_site_aniso_U_22
_atom_site_aniso_U_33
_atom_site_aniso_U_23
_atom_site_aniso_U_13
_atom_site_aniso_U_12
O1 0.0413(7) 0.0780(8) 0.0583(8) -0.0055(6) 0.0204(6) -0.0045(5)
C1 0.0370(9) 0.0541(10) 0.0475(9) -0.0039(7) 0.0122(7) -0.0041(7)
C2 0.0382(9) 0.0532(10) 0.0486(10) -0.0029(8) 0.0121(7) -0.0040(7)
C3 0.0354(8) 0.0552(10) 0.0456(9) -0.0067(7) 0.0132(7) -0.0037(7)
C4 0.0372(9) 0.0514(9) 0.0486(10) -0.0031(7) 0.0080(7) 0.0015(7)
C5 0.0708(13) 0.0579(12) 0.0726(13) -0.0103(9) 0.0276(11) 0.0033(9)
C6 0.0828(16) 0.0582(13) 0.0965(18) -0.0135(12) 0.0217(14) 0.0071(10)
C7 0.0681(14) 0.0509(11) 0.0956(17) 0.0060(12) 0.0000(13) 0.0011(9)
C8 0.0590(13) 0.0775(15) 0.0718(14) 0.0180(11) 0.0079(11) -0.0104(10)
C9 0.0473(10) 0.0637(11) 0.0572(11) 0.0016(8) 0.0124(9) -0.0034(8)
C10 0.0418(9) 0.0495(9) 0.0438(9) -0.0078(7) 0.0124(7) -0.0007(7)
C11 0.0593(12) 0.0610(11) 0.0664(12) 0.0049(9) 0.0148(10) -0.0055(9)
C12 0.0910(17) 0.0658(13) 0.0756(14) 0.0175(11) 0.0188(13) 0.0090(11)
C13 0.0663(14) 0.0806(14) 0.0679(14) 0.0050(11) 0.0050(11) 0.0208(11)
C14 0.0442(11) 0.0915(15) 0.0818(15) 0.0057(12) 0.0070(10) 0.0026(10)
C15 0.0444(10) 0.0710(12) 0.0683(12) 0.0081(9) 0.0117(9) -0.0028(8)
O2 0.0498(7) 0.0660(8) 0.0867(10) -0.0128(7) 0.0155(7) -0.0154(6)
N1 0.0418(8) 0.0537(9) 0.0700(10) 0.0014(7) 0.0163(7) -0.0018(6)
C16 0.0420(10) 0.0579(10) 0.0624(11) 0.0016(8) 0.0196(9) -0.0087(8)
C17 0.0358(9) 0.0643(11) 0.0633(11) 0.0025(8) 0.0190(8) -0.0034(7)
C18 0.0563(12) 0.0753(12) 0.0592(12) -0.0044(9) 0.0300(10) -0.0054(9)
C19 0.0604(12) 0.0748(12) 0.0476(10) 0.0008(9) 0.0167(9) -0.0089(9)
C20 0.0397(9) 0.0619(11) 0.0566(11) 0.0049(8) 0.0104(8) -0.0022(7)
C21 0.0645(14) 0.0618(13) 0.131(2) -0.0118(12) 0.0285(13) 0.0064(10)
C22 0.0485(11) 0.0811(14) 0.0851(15) 0.0171(11) 0.0029(11) 0.0001(9)

loop_
_atom_type_symbol
_atom_type_description
_atom_type_scat_dispersion_real
_atom_type_scat_dispersion_imag
_atom_type_scat_source
C C 0.0033 0.0016 'International Tables Vol C Tables 4.2.6.8 and 6.1.1.4'
H H 0.0000 0.0000 'International Tables Vol C Tables 4.2.6.8 and 6.1.1.4'
N N 0.0061 0.0033 'International Tables Vol C Tables 4.2.6.8 and 6.1.1.4'
O O 0.0106 0.0060 'International Tables Vol C Tables 4.2.6.8 and 6.1.1.4'

loop_
_geom_angle_atom_site_label_1
_geom_angle_atom_site_label_2
_geom_angle_atom_site_label_3
_geom_angle
_geom_angle_site_symmetry_1
_geom_angle_site_symmetry_3
C3 O1 H1 109.5 . .
C2 C1 C1 178.6(2) . 3_565
C1 C2 C3 172.69(18) . .
O1 C3 C2 108.38(13) . .
O1 C3 C4 111.15(13) . .
C2 C3 C4 112.75(15) . .
O1 C3 C10 106.64(16) . .
C2 C3 C10 107.00(14) . .
C4 C3 C10 110.64(13) . .
C9 C4 C5 119.01(18) . .
C9 C4 C3 122.82(16) . .
C5 C4 C3 118.01(17) . .
C6 C5 C4 120.6(2) . .
C6 C5 H5 119.7 . .
C4 C5 H5 119.7 . .
C7 C6 C5 120.2(2) . .
C7 C6 H6 119.9 . .
C5 C6 H6 119.9 . .
C6 C7 C8 120.3(2) . .
C6 C7 H7 119.8 . .
C8 C7 H7 119.8 . .
C7 C8 C9 119.5(2) . .
C7 C8 H8 120.3 . .
C9 C8 H8 120.3 . .
C4 C9 C8 120.34(19) . .
C4 C9 H9 119.8 . .
C8 C9 H9 119.8 . .
C15 C10 C11 118.19(16) . .
C15 C10 C3 121.86(17) . .
C11 C10 C3 119.91(15) . .
C12 C11 C10 120.5(2) . .
C12 C11 H11 119.7 . .
C10 C11 H11 119.7 . .
C13 C12 C11 120.4(2) . .
C13 C12 H12 119.8 . .
C11 C12 H12 119.8 . .
C14 C13 C12 119.61(19) . .
C14 C13 H13 120.2 . .
C12 C13 H13 120.2 . .
C13 C14 C15 120.4(2) . .
C13 C14 H14 119.8 . .
C15 C14 H14 119.8 . .
C10 C15 C14 120.9(2) . .
C10 C15 H15 119.5 . .
C14 C15 H15 119.5 . .
C16 N1 C21 118.80(16) . .
C16 N1 C20 119.35(14) . .
C21 N1 C20 119.30(16) . .
O2 C16 N1 123.25(17) . .
O2 C16 C17 121.12(17) . .
N1 C16 C17 115.63(14) . .
C18 C17 C16 108.58(15) . .
C18 C17 C20 113.73(15) . 3_665
C16 C17 C20 110.01(15) . 3_665
C18 C17 H17 108.1 . .
C16 C17 H17 108.1 . .
C20 C17 H17 108.1 3_665 .
C19 C18 C17 117.19(18) . .
C19 C18 H18 121.4 . .
C17 C18 H18 121.4 . .
C18 C19 C20 118.99(18) . .
C18 C19 H19 120.5 . .
C20 C19 H19 120.5 . .
N1 C20 C19 106.47(16) . .
N1 C20 C22 110.76(16) . .
C19 C20 C22 109.86(18) . .
N1 C20 C17 110.39(15) . 3_665
C19 C20 C17 110.80(15) . 3_665
C22 C20 C17 108.56(16) . 3_665
N1 C21 H21A 109.5 . .
N1 C21 H21B 109.5 . .
H21A C21 H21B 109.5 . .
N1 C21 H21C 109.5 . .
H21A C21 H21C 109.5 . .
H21B C21 H21C 109.5 . .
C20 C22 H22A 109.5 . .
C20 C22 H22B 109.5 . .
H22A C22 H22B 109.5 . .
C20 C22 H22C 109.5 . .
H22A C22 H22C 109.5 . .
H22B C22 H22C 109.5 . .

loop_
_geom_bond_atom_site_label_1
_geom_bond_atom_site_label_2
_geom_bond_distance
_geom_bond_site_symmetry_2
O1 C3 1.428(2) .
O1 H1 0.8200 .
C1 C2 1.200(2) .
C1 C1 1.378(3) 3_565
C2 C3 1.484(3) .
C3 C4 1.528(2) .
C3 C10 1.537(3) .
C4 C9 1.371(3) .
C4 C5 1.388(3) .
C5 C6 1.375(3) .
C5 H5 0.9300 .
C6 C7 1.363(3) .
C6 H6 0.9300 .
C7 C8 1.376(3) .
C7 H7 0.9300 .
C8 C9 1.399(3) .
C8 H8 0.9300 .
C9 H9 0.9300 .
C10 C15 1.376(3) .
C10 C11 1.381(3) .
C11 C12 1.380(3) .
C11 H11 0.9300 .
C12 C13 1.369(3) .
C12 H12 0.9300 .
C13 C14 1.357(3) .
C13 H13 0.9300 .
C14 C15 1.381(3) .
C14 H14 0.9300 .
C15 H15 0.9300 .
O2 C16 1.238(2) .
N1 C16 1.348(3) .
N1 C21 1.453(3) .
N1 C20 1.481(2) .
C16 C17 1.509(3) .
C17 C18 1.504(3) .
C17 C20 1.608(3) 3_665
C17 H17 0.9800 .
C18 C19 1.309(3) .
C18 H18 0.9300 .
C19 C20 1.512(3) .
C19 H19 0.9300 .
C20 C22 1.524(3) .
C20 C17 1.608(3) 3_665
C21 H21A 0.9600 .
C21 H21B 0.9600 .
C21 H21C 0.9600 .
C22 H22A 0.9600 .
C22 H22B 0.9600 .
C22 H22C 0.9600 .

loop_
_geom_torsion_atom_site_label_1
_geom_torsion_atom_site_label_2
_geom_torsion_atom_site_label_3
_geom_torsion_atom_site_label_4
_geom_torsion
_geom_torsion_site_symmetry_1
_geom_torsion_site_symmetry_4
C1 C1 C2 C3 82(10) 3_565 .
C1 C2 C3 O1 -41.5(14) . .
C1 C2 C3 C4 -165.0(13) . .
C1 C2 C3 C10 73.1(13) . .
O1 C3 C4 C9 -144.16(16) . .
C2 C3 C4 C9 -22.2(2) . .
C10 C3 C4 C9 97.6(2) . .
O1 C3 C4 C5 40.5(2) . .
C2 C3 C4 C5 162.40(15) . .
C10 C3 C4 C5 -77.8(2) . .
C9 C4 C5 C6 -0.5(3) . .
C3 C4 C5 C6 175.02(17) . .
C4 C5 C6 C7 -0.4(3) . .
C5 C6 C7 C8 0.9(3) . .
C6 C7 C8 C9 -0.5(3) . .
C5 C4 C9 C8 0.9(3) . .
C3 C4 C9 C8 -174.43(15) . .
C7 C8 C9 C4 -0.4(3) . .
O1 C3 C10 C15 -144.46(17) . .
C2 C3 C10 C15 99.72(19) . .
C4 C3 C10 C15 -23.5(2) . .
O1 C3 C10 C11 37.7(2) . .
C2 C3 C10 C11 -78.1(2) . .
C4 C3 C10 C11 158.69(16) . .
C15 C10 C11 C12 1.1(3) . .
C3 C10 C11 C12 179.07(18) . .
C10 C11 C12 C13 -0.9(3) . .
C11 C12 C13 C14 0.1(4) . .
C12 C13 C14 C15 0.5(4) . .
C11 C10 C15 C14 -0.6(3) . .
C3 C10 C15 C14 -178.46(17) . .
C13 C14 C15 C10 -0.2(3) . .
C21 N1 C16 O2 13.5(3) . .
C20 N1 C16 O2 175.24(17) . .
C21 N1 C16 C17 -166.66(18) . .
C20 N1 C16 C17 -4.9(2) . .
O2 C16 C17 C18 138.58(18) . .
N1 C16 C17 C18 -41.3(2) . .
O2 C16 C17 C20 -96.4(2) . 3_665
N1 C16 C17 C20 83.7(2) . 3_665
C16 C17 C18 C19 45.5(2) . .
C20 C17 C18 C19 -77.3(2) 3_665 .
C17 C18 C19 C20 -2.6(3) . .
C16 N1 C20 C19 46.4(2) . .
C21 N1 C20 C19 -151.90(18) . .
C16 N1 C20 C22 165.81(17) . .
C21 N1 C20 C22 -32.5(2) . .
C16 N1 C20 C17 -73.9(2) . 3_665
C21 N1 C20 C17 87.8(2) . 3_665
C18 C19 C20 N1 -42.6(2) . .
C18 C19 C20 C22 -162.56(18) . .
C18 C19 C20 C17 77.5(2) . 3_665
